data_4104243
loop_
_publ_author_name
'Kelly E. Krahulic'
'Heikki M. Tuononen'
'Masood Parvez'
'Roland Roesler'

_publ_section_title
;
 Isolation of Free Phenylide-like Carbanions with N-Heterocyclic Carbene
 Frameworks
;
_journal_name_full 'Journal of the American Chemical Society'
_journal_page_first 5858
_journal_page_last 5865
_journal_paper_doi 10.1021/ja9001234
_journal_volume 131
_journal_year 2009
_chemical_formula_moiety 'C59 H87 B2 K N2 O8'
_chemical_formula_sum 'C59 H87 B2 K N2 O8'
_chemical_formula_weight 1013.03
_chemical_name_systematic
; 
 ? 
;
_space_group_IT_number 2
_symmetry_cell_setting triclinic
_symmetry_space_group_name_Hall '-P 1'
_symmetry_space_group_name_H-M 'P -1'
_atom_sites_solution_hydrogens geom
_atom_sites_solution_primary direct
_atom_sites_solution_secondary difmap
_audit_creation_method SHELXL-97
_cell_angle_alpha 74.015(10)
_cell_angle_beta 78.738(10)
_cell_angle_gamma 68.096(11)
_cell_formula_units_Z 2
_cell_length_a 11.411(2)
_cell_length_b 13.544(2)
_cell_length_c 21.362(4)
_cell_measurement_reflns_used 10586
_cell_measurement_temperature 173(2)
_cell_measurement_theta_max 25.33
_cell_measurement_theta_min 3.66
_cell_volume 2928.8(9)
_computing_cell_refinement 'HKL Scalepack (Otwinowski & Minor 1997)'
_computing_data_collection 'Collect (Nonius BV, 1997-2000)'
_computing_data_reduction DENZO-SMN
_computing_structure_refinement 'SHELXL-97 (Sheldrick, 1997)'
_computing_structure_solution 'SHELXS-97 (Sheldrick, 1990)'
_diffrn_ambient_temperature 173(2)
_diffrn_measured_fraction_theta_full 0.989
_diffrn_measured_fraction_theta_max 0.989
_diffrn_measurement_device_type 'KappaCCD (Nonius, FR540C)'
_diffrn_measurement_method 'phi\omega scans'
_diffrn_radiation_monochromator 'horizonally mounted graphite crystal'
_diffrn_radiation_source 'Enraf Nonius FR590D, fine-focus sealed tube'
_diffrn_radiation_type MoK\a
_diffrn_radiation_wavelength 0.71073
_diffrn_reflns_av_R_equivalents 0.0288
_diffrn_reflns_av_sigmaI/netI 0.0437
_diffrn_reflns_limit_h_max 13
_diffrn_reflns_limit_h_min -13
_diffrn_reflns_limit_k_max 15
_diffrn_reflns_limit_k_min -16
_diffrn_reflns_limit_l_max 25
_diffrn_reflns_limit_l_min -25
_diffrn_reflns_number 19568
_diffrn_reflns_theta_full 25.33
_diffrn_reflns_theta_max 25.33
_diffrn_reflns_theta_min 3.66
_diffrn_standards_number 0
_exptl_absorpt_coefficient_mu 0.143
_exptl_absorpt_correction_T_max 0.9719
_exptl_absorpt_correction_T_min 0.9665
_exptl_absorpt_correction_type multi-scan
_exptl_crystal_colour colorless
_exptl_crystal_density_diffrn 1.149
_exptl_crystal_density_method 'not measured'
_exptl_crystal_F_000 1096
_exptl_crystal_size_max 0.24
_exptl_crystal_size_mid 0.20
_exptl_crystal_size_min 0.20
_refine_diff_density_max 0.391
_refine_diff_density_min -0.286
_refine_diff_density_rms 0.038
_refine_ls_extinction_coef 0.143
_refine_ls_extinction_method none
_refine_ls_goodness_of_fit_ref 0.962
_refine_ls_hydrogen_treatment constr
_refine_ls_matrix_type full
_refine_ls_number_parameters 780
_refine_ls_number_reflns 10586
_refine_ls_number_restraints 0
_refine_ls_restrained_S_all 0.962
_refine_ls_R_factor_all 0.0721
_refine_ls_R_factor_gt 0.0462
_refine_ls_shift/su_max 0.091
_refine_ls_shift/su_mean 0.004
_refine_ls_structure_factor_coef Fsqd
_refine_ls_weighting_details 'calc w=1/[\s^2^(Fo^2^)+(0.0690P)^2^+0.9700P] where P=(Fo^2^+2Fc^2^)/3'
_refine_ls_weighting_scheme calc
_refine_ls_wR_factor_gt 0.1129
_refine_ls_wR_factor_ref 0.1313
_reflns_number_gt 7646
_reflns_number_total 10586
_reflns_threshold_expression >2sigma(I)
_cod_data_source_file ja9001234_si_004.cif
_cod_data_source_block 4b
_cod_database_code 4104243

loop_
_symmetry_equiv_pos_as_xyz
'x, y, z'
'-x, -y, -z'

loop_
_atom_site_label
_atom_site_type_symbol
_atom_site_fract_x
_atom_site_fract_y
_atom_site_fract_z
_atom_site_U_iso_or_equiv
_atom_site_adp_type
_atom_site_occupancy
_atom_site_symmetry_multiplicity
_atom_site_calc_flag
_atom_site_refinement_flags
_atom_site_disorder_assembly
_atom_site_disorder_group
K1 K 0.0000 0.5000 0.0000 0.04149(16) Uani 1 2 d S . .
K2 K 1.0000 0.0000 0.5000 0.03361(15) Uani 1 2 d S . .
N1 N 0.32145(13) 0.08443(11) 0.77031(6) 0.0260(3) Uani 1 1 d . . .
N2 N 0.32314(13) 0.24328(10) 0.69730(6) 0.0260(3) Uani 1 1 d . . .
B1 B 0.37364(18) 0.19219(16) 0.63984(9) 0.0269(4) Uani 1 1 d . . .
B2 B 0.38634(17) 0.01513(16) 0.72189(10) 0.0274(4) Uani 1 1 d . . .
C1 C 0.29555(16) 0.19432(13) 0.76094(8) 0.0284(4) Uani 1 1 d . . .
C2 C 0.41618(16) 0.07063(14) 0.65359(8) 0.0286(4) Uani 1 1 d . . .
C3 C 0.48335(19) 0.00830(15) 0.59950(9) 0.0373(4) Uani 1 1 d . . .
H3A H 0.5036 -0.0687 0.6174 0.045 Uiso 1 1 d R . .
H3B H 0.5600 0.0239 0.5813 0.045 Uiso 1 1 d R . .
H3C H 0.4282 0.0307 0.5658 0.045 Uiso 1 1 d R . .
C4 C 0.28488(17) 0.03582(13) 0.83729(8) 0.0289(4) Uani 1 1 d . . .
C5 C 0.15669(17) 0.04765(14) 0.85766(9) 0.0339(4) Uani 1 1 d . . .
C6 C 0.1243(2) -0.00376(16) 0.92158(9) 0.0424(5) Uani 1 1 d . . .
H6 H 0.0372 0.0029 0.9362 0.051 Uiso 1 1 d R . .
C7 C 0.2149(2) -0.06380(16) 0.96393(10) 0.0465(5) Uani 1 1 d . . .
H7 H 0.1909 -0.0994 1.0074 0.056 Uiso 1 1 d R . .
C8 C 0.3406(2) -0.07330(16) 0.94375(9) 0.0436(5) Uani 1 1 d . . .
H8 H 0.4037 -0.1151 0.9736 0.052 Uiso 1 1 d R . .
C9 C 0.37824(18) -0.02434(14) 0.88031(9) 0.0350(4) Uani 1 1 d . . .
C10 C 0.05121(18) 0.11690(16) 0.81352(10) 0.0410(5) Uani 1 1 d . . .
H10 H 0.0909 0.1401 0.7709 0.049 Uiso 1 1 d R . .
C11 C -0.0324(2) 0.05522(19) 0.80757(12) 0.0548(6) Uani 1 1 d . . .
H11A H -0.0970 0.1019 0.7794 0.066 Uiso 1 1 d R . .
H11B H -0.0716 0.0315 0.8503 0.066 Uiso 1 1 d R . .
H11C H 0.0190 -0.0071 0.7898 0.066 Uiso 1 1 d R . .
C12 C -0.0314(2) 0.21867(18) 0.83922(13) 0.0602(6) Uani 1 1 d . . .
H12A H -0.0973 0.2629 0.8113 0.072 Uiso 1 1 d R . .
H12B H 0.0192 0.2605 0.8410 0.072 Uiso 1 1 d R . .
H12C H -0.0689 0.1953 0.8825 0.072 Uiso 1 1 d R . .
C13 C 0.51589(19) -0.03278(18) 0.86127(10) 0.0467(5) Uani 1 1 d . . .
H13 H 0.5294 -0.0151 0.8143 0.056 Uiso 1 1 d R . .
C14 C 0.5436(3) 0.0497(3) 0.88717(13) 0.0738(8) Uani 1 1 d . . .
H14A H 0.6307 0.0451 0.8747 0.089 Uiso 1 1 d R . .
H14B H 0.5279 0.0333 0.9341 0.089 Uiso 1 1 d R . .
H14C H 0.4891 0.1222 0.8698 0.089 Uiso 1 1 d R . .
C15 C 0.6075(2) -0.1482(2) 0.88348(13) 0.0750(8) Uani 1 1 d . . .
H15A H 0.6941 -0.1514 0.8705 0.090 Uiso 1 1 d R . .
H15B H 0.5898 -0.1964 0.8640 0.090 Uiso 1 1 d R . .
H15C H 0.5945 -0.1701 0.9303 0.090 Uiso 1 1 d R . .
C16 C 0.30491(16) 0.35803(13) 0.68980(8) 0.0284(4) Uani 1 1 d . . .
C17 C 0.19528(17) 0.43892(14) 0.66535(8) 0.0323(4) Uani 1 1 d . . .
C18 C 0.18528(19) 0.54797(15) 0.65550(9) 0.0394(5) Uani 1 1 d . . .
H18 H 0.1110 0.6049 0.6386 0.047 Uiso 1 1 d R . .
C19 C 0.2805(2) 0.57579(15) 0.66951(9) 0.0422(5) Uani 1 1 d . . .
H19 H 0.2720 0.6513 0.6617 0.051 Uiso 1 1 d R . .
C20 C 0.3873(2) 0.49511(15) 0.69462(9) 0.0399(5) Uani 1 1 d . . .
H20 H 0.4532 0.5147 0.7045 0.048 Uiso 1 1 d R . .
C21 C 0.40186(17) 0.38457(14) 0.70584(8) 0.0326(4) Uani 1 1 d . . .
C22 C 0.08648(18) 0.41354(15) 0.64979(10) 0.0410(5) Uani 1 1 d . . .
H22 H 0.1148 0.3359 0.6544 0.049 Uiso 1 1 d R . .
C23 C 0.0502(2) 0.46962(18) 0.58073(11) 0.0496(5) Uani 1 1 d . . .
H23A H -0.0182 0.4508 0.5731 0.059 Uiso 1 1 d R . .
H23B H 0.1222 0.4467 0.5497 0.059 Uiso 1 1 d R . .
H23C H 0.0239 0.5472 0.5758 0.059 Uiso 1 1 d R . .
C24 C -0.0293(2) 0.4445(2) 0.69939(13) 0.0704(7) Uani 1 1 d . . .
H24A H -0.0969 0.4275 0.6892 0.084 Uiso 1 1 d R . .
H24B H -0.0561 0.5214 0.6972 0.084 Uiso 1 1 d R . .
H24C H -0.0081 0.4047 0.7427 0.084 Uiso 1 1 d R . .
C25 C 0.52138(18) 0.29804(15) 0.73300(9) 0.0391(4) Uani 1 1 d . . .
H25 H 0.5022 0.2316 0.7489 0.047 Uiso 1 1 d R . .
C26 C 0.5622(2) 0.3253(2) 0.78798(12) 0.0629(7) Uani 1 1 d . . .
H26A H 0.6377 0.2679 0.8032 0.075 Uiso 1 1 d R . .
H26B H 0.4954 0.3320 0.8234 0.075 Uiso 1 1 d R . .
H26C H 0.5789 0.3928 0.7724 0.075 Uiso 1 1 d R . .
C27 C 0.6308(2) 0.2784(2) 0.67913(12) 0.0697(7) Uani 1 1 d . . .
H27A H 0.7053 0.2233 0.6970 0.084 Uiso 1 1 d R . .
H27B H 0.6476 0.3455 0.6604 0.084 Uiso 1 1 d R . .
H27C H 0.6084 0.2554 0.6458 0.084 Uiso 1 1 d R . .
C28 C 0.36985(15) 0.26963(13) 0.56775(8) 0.0279(4) Uani 1 1 d . . .
C29 C 0.41002(16) 0.36070(14) 0.54561(8) 0.0297(4) Uani 1 1 d . . .
H29 H 0.4460 0.3813 0.5750 0.036 Uiso 1 1 d R . .
C30 C 0.40103(17) 0.42278(15) 0.48205(9) 0.0352(4) Uani 1 1 d . . .
H30 H 0.4294 0.4846 0.4683 0.042 Uiso 1 1 d R . .
C31 C 0.3511(2) 0.39713(16) 0.43763(9) 0.0433(5) Uani 1 1 d . . .
H31 H 0.3443 0.4414 0.3939 0.052 Uiso 1 1 d R . .
C32 C 0.3096(2) 0.30792(17) 0.45733(10) 0.0479(5) Uani 1 1 d . . .
H32 H 0.2756 0.2887 0.4265 0.057 Uiso 1 1 d R . .
C33 C 0.31986(18) 0.24611(15) 0.52091(9) 0.0377(4) Uani 1 1 d . . .
H33 H 0.2901 0.1852 0.5324 0.045 Uiso 1 1 d R . .
C34 C 0.41736(16) -0.11397(13) 0.74691(8) 0.0301(4) Uani 1 1 d . . .
C35 C 0.32733(19) -0.16397(15) 0.77756(9) 0.0393(4) Uani 1 1 d . . .
H35 H 0.2408 -0.1195 0.7867 0.047 Uiso 1 1 d R . .
C36 C 0.3584(2) -0.27637(17) 0.79639(11) 0.0524(6) Uani 1 1 d . . .
H36 H 0.2934 -0.3076 0.8165 0.063 Uiso 1 1 d R . .
C37 C 0.4812(3) -0.34348(17) 0.78534(11) 0.0579(6) Uani 1 1 d . . .
H37 H 0.5038 -0.4213 0.7996 0.069 Uiso 1 1 d R . .
C38 C 0.5727(2) -0.29786(17) 0.75496(12) 0.0588(6) Uani 1 1 d . . .
H38 H 0.6583 -0.3442 0.7459 0.071 Uiso 1 1 d R . .
C39 C 0.54069(19) -0.18520(16) 0.73608(10) 0.0455(5) Uani 1 1 d . . .
H39 H 0.6069 -0.1560 0.7152 0.055 Uiso 1 1 d R . .
O1 O -0.0907(4) 0.4281(4) 0.1285(2) 0.0519(10) Uani 0.648(8) 1 d P A 1
O2 O 0.0783(4) 0.2762(3) 0.0577(3) 0.0494(10) Uani 0.648(8) 1 d P A 1
O3 O 0.1209(4) 0.3467(4) -0.0764(2) 0.0497(10) Uani 0.648(8) 1 d P A 1
C40 C 0.1950(5) 0.3856(5) -0.1328(3) 0.0599(14) Uani 0.648(8) 1 d P . 1
H40A H 0.2249 0.3338 -0.1620 0.072 Uiso 0.648(8) 1 calc PR A 1
H40B H 0.2703 0.3910 -0.1194 0.072 Uiso 0.648(8) 1 calc PR A 1
C41 C 0.1901(7) 0.2402(8) -0.0436(5) 0.050(2) Uani 0.648(8) 1 d P A 1
H41A H 0.2676 0.2404 -0.0294 0.060 Uiso 0.648(8) 1 calc PR A 1
H41B H 0.2161 0.1895 -0.0734 0.060 Uiso 0.648(8) 1 calc PR A 1
C42 C 0.1073(5) 0.2040(4) 0.0145(3) 0.0587(15) Uani 0.648(8) 1 d P A 1
H42A H 0.0281 0.2066 0.0007 0.070 Uiso 0.648(8) 1 calc PR A 1
H42B H 0.1518 0.1281 0.0371 0.070 Uiso 0.648(8) 1 calc PR A 1
C43 C 0.0059(9) 0.2436(8) 0.1157(5) 0.058(2) Uani 0.648(8) 1 d P A 1
H43A H 0.0518 0.1678 0.1378 0.069 Uiso 0.648(8) 1 calc PR A 1
H43B H -0.0765 0.2464 0.1055 0.069 Uiso 0.648(8) 1 calc PR A 1
C44 C -0.0158(5) 0.3209(5) 0.1597(2) 0.0585(14) Uani 0.648(8) 1 d P A 1
H44A H -0.0605 0.2966 0.2024 0.070 Uiso 0.648(8) 1 calc PR A 1
H44B H 0.0666 0.3213 0.1675 0.070 Uiso 0.648(8) 1 calc PR A 1
C45 C -0.1180(7) 0.5063(7) 0.1679(2) 0.0638(15) Uani 0.648(8) 1 d P . 1
H45A H -0.0378 0.5097 0.1768 0.077 Uiso 0.648(8) 1 calc PR A 1
H45B H -0.1650 0.4840 0.2103 0.077 Uiso 0.648(8) 1 calc PR A 1
O1' O -0.0712(6) 0.3749(7) 0.1200(3) 0.0495(18) Uani 0.352(8) 1 d P A 2
O2' O 0.1112(7) 0.2724(6) 0.0261(4) 0.0491(18) Uani 0.352(8) 1 d P A 2
O3' O 0.1333(7) 0.3960(8) -0.0999(4) 0.0508(18) Uani 0.352(8) 1 d P A 2
C40' C 0.1914(11) 0.4594(12) -0.1534(5) 0.060(3) Uani 0.352(8) 1 d P . 2
H40C H 0.2180 0.4245 -0.1914 0.072 Uiso 0.352(8) 1 calc PR A 2
H40D H 0.2676 0.4636 -0.1402 0.072 Uiso 0.352(8) 1 calc PR A 2
C41' C 0.2178(9) 0.2883(8) -0.0807(5) 0.059(3) Uani 0.352(8) 1 d P A 2
H41C H 0.2922 0.2895 -0.0639 0.071 Uiso 0.352(8) 1 calc PR A 2
H41D H 0.2483 0.2534 -0.1186 0.071 Uiso 0.352(8) 1 calc PR A 2
C42' C 0.1481(15) 0.2254(15) -0.0280(9) 0.057(4) Uani 0.352(8) 1 d P A 2
H42C H 0.0723 0.2263 -0.0445 0.069 Uiso 0.352(8) 1 calc PR A 2
H42D H 0.2039 0.1485 -0.0154 0.069 Uiso 0.352(8) 1 calc PR A 2
C43' C 0.0459(10) 0.2170(8) 0.0767(6) 0.062(3) Uani 0.352(8) 1 d P A 2
H43C H 0.0986 0.1389 0.0883 0.074 Uiso 0.352(8) 1 calc PR A 2
H43D H -0.0337 0.2218 0.0622 0.074 Uiso 0.352(8) 1 calc PR A 2
C44' C 0.0159(13) 0.2657(12) 0.1350(8) 0.048(3) Uani 0.352(8) 1 d P A 2
H44C H -0.0221 0.2214 0.1724 0.057 Uiso 0.352(8) 1 calc PR A 2
H44D H 0.0949 0.2660 0.1475 0.057 Uiso 0.352(8) 1 calc PR A 2
C45' C -0.0970(8) 0.4288(11) 0.1716(5) 0.062(3) Uani 0.352(8) 1 d P . 2
H45C H -0.0176 0.4338 0.1805 0.075 Uiso 0.352(8) 1 calc PR A 2
H45D H -0.1311 0.3868 0.2119 0.075 Uiso 0.352(8) 1 calc PR A 2
O4 O 0.2144(8) 0.5024(10) 0.0341(8) 0.117(5) Uani 0.494(15) 1 d P A 1
C46 C 0.3034(14) 0.5254(14) -0.0169(9) 0.101(7) Uani 0.494(15) 1 d P A 1
H46A H 0.2682 0.5466 -0.0594 0.121 Uiso 0.494(15) 1 calc PR A 1
H46B H 0.3809 0.4602 -0.0173 0.121 Uiso 0.494(15) 1 calc PR A 1
C47 C 0.3354(12) 0.6187(9) -0.0064(6) 0.097(3) Uani 0.494(15) 1 d P A 1
H47A H 0.2760 0.6909 -0.0259 0.117 Uiso 0.494(15) 1 calc PR A 1
H47B H 0.4238 0.6144 -0.0239 0.117 Uiso 0.494(15) 1 calc PR A 1
C48 C 0.3173(13) 0.5945(14) 0.0682(10) 0.109(8) Uani 0.494(15) 1 d P A 1
H48A H 0.3992 0.5501 0.0864 0.131 Uiso 0.494(15) 1 calc PR A 1
H48B H 0.2821 0.6631 0.0840 0.131 Uiso 0.494(15) 1 calc PR A 1
C49 C 0.2254(11) 0.5321(15) 0.0884(6) 0.100(4) Uani 0.494(15) 1 d P A 1
H49A H 0.2576 0.4665 0.1234 0.119 Uiso 0.494(15) 1 calc PR A 1
H49B H 0.1416 0.5786 0.1052 0.119 Uiso 0.494(15) 1 calc PR A 1
O4' O 0.2405(16) 0.4884(12) 0.0191(7) 0.161(7) Uani 0.506(15) 1 d P A 2
C46' C 0.300(2) 0.5675(18) -0.0158(10) 0.156(12) Uani 0.506(15) 1 d P A 2
H46C H 0.2552 0.6173 -0.0537 0.187 Uiso 0.506(15) 1 calc PR A 2
H46D H 0.3906 0.5322 -0.0306 0.187 Uiso 0.506(15) 1 calc PR A 2
C47' C 0.285(3) 0.6267(17) 0.0389(13) 0.162(10) Uani 0.506(15) 1 d P A 2
H47C H 0.3583 0.6511 0.0357 0.195 Uiso 0.506(15) 1 calc PR A 2
H47D H 0.2059 0.6904 0.0376 0.195 Uiso 0.506(15) 1 calc PR A 2
C48' C 0.281(3) 0.5443(13) 0.0966(10) 0.226(16) Uani 0.506(15) 1 d P A 2
H48C H 0.3607 0.5187 0.1174 0.271 Uiso 0.506(15) 1 calc PR A 2
H48D H 0.2091 0.5739 0.1282 0.271 Uiso 0.506(15) 1 calc PR A 2
C49' C 0.2672(17) 0.4594(13) 0.0793(6) 0.134(5) Uani 0.506(15) 1 d P A 2
H49C H 0.3467 0.3958 0.0841 0.161 Uiso 0.506(15) 1 calc PR A 2
H49D H 0.1982 0.4376 0.1087 0.161 Uiso 0.506(15) 1 calc PR A 2
O5 O 0.79539(12) 0.17815(11) 0.44890(7) 0.0488(4) Uani 1 1 d . . .
O6 O 0.86225(14) -0.03060(12) 0.41744(7) 0.0502(4) Uani 1 1 d . . .
O7 O 1.09694(13) -0.18599(11) 0.44411(7) 0.0470(4) Uani 1 1 d . . .
C50 C 0.7303(2) 0.24831(19) 0.49279(12) 0.0632(7) Uani 1 1 d . . .
H50A H 0.6685 0.3122 0.4706 0.076 Uiso 1 1 d R . .
H50B H 0.6884 0.2108 0.5297 0.076 Uiso 1 1 d R . .
C51 C 0.7107(2) 0.1422(2) 0.42689(12) 0.0621(7) Uani 1 1 d . . .
H51A H 0.6721 0.1018 0.4638 0.074 Uiso 1 1 d R . .
H51B H 0.6460 0.2044 0.4054 0.074 Uiso 1 1 d R . .
C52 C 0.7843(2) 0.0701(2) 0.38124(11) 0.0621(7) Uani 1 1 d . . .
H52A H 0.8369 0.1047 0.3491 0.075 Uiso 1 1 d R . .
H52B H 0.7280 0.0558 0.3596 0.075 Uiso 1 1 d R . .
C53 C 0.9288(2) -0.1073(2) 0.37758(12) 0.0647(7) Uani 1 1 d . . .
H53A H 0.8682 -0.1207 0.3585 0.078 Uiso 1 1 d R . .
H53B H 0.9829 -0.0776 0.3435 0.078 Uiso 1 1 d R . .
C54 C 1.0063(2) -0.2091(2) 0.41886(13) 0.0658(7) Uani 1 1 d . . .
H54A H 1.0495 -0.2641 0.3940 0.079 Uiso 1 1 d R . .
H54B H 0.9529 -0.2355 0.4549 0.079 Uiso 1 1 d R . .
C55 C 1.1768(2) -0.27954(17) 0.48401(12) 0.0628(7) Uani 1 1 d . . .
H55A H 1.1260 -0.3079 0.5208 0.075 Uiso 1 1 d R . .
H55B H 1.2202 -0.3337 0.4586 0.075 Uiso 1 1 d R . .
O8 O 1.16212(16) 0.05276(14) 0.40017(8) 0.0667(5) Uani 1 1 d . . .
C56 C 1.1433(3) 0.1645(2) 0.38015(15) 0.0776(8) Uani 1 1 d . . .
H56A H 1.0796 0.2024 0.4101 0.093 Uiso 1 1 d R . .
H56B H 1.2215 0.1762 0.3796 0.093 Uiso 1 1 d R . .
C57 C 1.1015(3) 0.1995(2) 0.31336(16) 0.0821(9) Uani 1 1 d . . .
H57A H 1.0104 0.2274 0.3164 0.099 Uiso 1 1 d R . .
H57B H 1.1343 0.2555 0.2875 0.099 Uiso 1 1 d R . .
C58 C 1.1557(2) 0.0968(2) 0.28844(13) 0.0643(6) Uani 1 1 d . . .
H58A H 1.0886 0.0825 0.2756 0.077 Uiso 1 1 d R . .
H58B H 1.2164 0.1061 0.2512 0.077 Uiso 1 1 d R . .
C59 C 1.2174(2) 0.00926(18) 0.34427(11) 0.0517(5) Uani 1 1 d . . .
H59A H 1.3076 -0.0066 0.3399 0.062 Uiso 1 1 d R . .
H59B H 1.2000 -0.0567 0.3493 0.062 Uiso 1 1 d R . .

loop_
_atom_site_aniso_label
_atom_site_aniso_U_11
_atom_site_aniso_U_22
_atom_site_aniso_U_33
_atom_site_aniso_U_23
_atom_site_aniso_U_13
_atom_site_aniso_U_12
K1 0.0513(4) 0.0378(3) 0.0296(3) -0.0119(3) 0.0035(3) -0.0092(3)
K2 0.0328(3) 0.0370(3) 0.0303(3) -0.0101(2) -0.0031(2) -0.0092(2)
N1 0.0300(8) 0.0256(7) 0.0221(7) -0.0041(6) 0.0007(6) -0.0117(6)
N2 0.0302(8) 0.0234(7) 0.0245(7) -0.0051(6) 0.0004(6) -0.0111(6)
B1 0.0256(10) 0.0330(10) 0.0253(10) -0.0081(8) 0.0003(8) -0.0138(8)
B2 0.0239(10) 0.0296(10) 0.0297(11) -0.0095(8) -0.0020(8) -0.0085(8)
C1 0.0298(9) 0.0293(9) 0.0269(9) -0.0062(7) -0.0004(7) -0.0120(7)
C2 0.0295(9) 0.0316(9) 0.0269(9) -0.0098(7) 0.0004(7) -0.0122(7)
C3 0.0479(11) 0.0336(10) 0.0302(10) -0.0097(8) 0.0044(8) -0.0157(9)
C4 0.0393(10) 0.0248(8) 0.0228(9) -0.0061(7) 0.0004(7) -0.0122(8)
C5 0.0392(10) 0.0311(9) 0.0313(10) -0.0077(8) 0.0035(8) -0.0149(8)
C6 0.0474(12) 0.0423(11) 0.0330(11) -0.0053(9) 0.0092(9) -0.0190(9)
C7 0.0633(14) 0.0411(11) 0.0258(10) -0.0003(8) 0.0068(9) -0.0182(10)
C8 0.0567(13) 0.0389(11) 0.0262(10) -0.0016(8) -0.0045(9) -0.0103(10)
C9 0.0419(11) 0.0329(10) 0.0286(10) -0.0084(8) -0.0021(8) -0.0106(8)
C10 0.0360(10) 0.0466(11) 0.0365(11) -0.0005(9) 0.0020(8) -0.0187(9)
C11 0.0463(13) 0.0604(14) 0.0612(15) -0.0129(12) -0.0068(11) -0.0217(11)
C12 0.0536(14) 0.0427(12) 0.0765(17) -0.0057(12) -0.0146(12) -0.0093(11)
C13 0.0433(12) 0.0614(13) 0.0308(11) -0.0056(10) -0.0079(9) -0.0137(10)
C14 0.0733(17) 0.107(2) 0.0610(16) -0.0196(15) -0.0070(13) -0.0527(17)
C15 0.0473(14) 0.0894(19) 0.0614(16) -0.0035(14) -0.0125(12) 0.0008(13)
C16 0.0391(10) 0.0258(9) 0.0208(9) -0.0061(7) 0.0049(7) -0.0149(8)
C17 0.0390(10) 0.0272(9) 0.0268(9) -0.0058(7) 0.0041(8) -0.0108(8)
C18 0.0526(12) 0.0268(9) 0.0326(10) -0.0059(8) 0.0029(9) -0.0105(9)
C19 0.0659(14) 0.0282(10) 0.0336(11) -0.0080(8) 0.0035(9) -0.0209(10)
C20 0.0573(13) 0.0388(11) 0.0323(10) -0.0105(8) 0.0017(9) -0.0273(10)
C21 0.0446(11) 0.0322(9) 0.0243(9) -0.0077(7) 0.0017(8) -0.0184(8)
C22 0.0389(11) 0.0301(10) 0.0490(12) -0.0015(9) -0.0053(9) -0.0108(8)
C23 0.0459(12) 0.0480(12) 0.0531(13) -0.0056(10) -0.0117(10) -0.0147(10)
C24 0.0539(15) 0.095(2) 0.0583(16) -0.0046(14) 0.0056(12) -0.0351(14)
C25 0.0456(11) 0.0369(10) 0.0422(11) -0.0084(9) -0.0079(9) -0.0210(9)
C26 0.0553(14) 0.0811(17) 0.0576(15) -0.0297(13) -0.0146(11) -0.0147(13)
C27 0.0591(15) 0.0757(17) 0.0554(15) -0.0249(13) -0.0058(12) 0.0056(13)
C28 0.0275(9) 0.0279(9) 0.0266(9) -0.0068(7) 0.0010(7) -0.0090(7)
C29 0.0300(9) 0.0320(9) 0.0275(9) -0.0071(7) 0.0002(7) -0.0121(7)
C30 0.0364(10) 0.0324(10) 0.0342(10) -0.0021(8) 0.0005(8) -0.0147(8)
C31 0.0541(12) 0.0448(11) 0.0277(10) 0.0022(9) -0.0075(9) -0.0185(10)
C32 0.0660(14) 0.0536(13) 0.0326(11) -0.0064(10) -0.0163(10) -0.0264(11)
C33 0.0482(11) 0.0367(10) 0.0336(10) -0.0059(8) -0.0051(8) -0.0211(9)
C34 0.0375(10) 0.0289(9) 0.0247(9) -0.0067(7) -0.0046(7) -0.0108(8)
C35 0.0464(11) 0.0353(10) 0.0392(11) -0.0081(8) -0.0013(9) -0.0187(9)
C36 0.0753(16) 0.0405(12) 0.0505(13) -0.0058(10) -0.0043(11) -0.0341(12)
C37 0.0906(19) 0.0273(10) 0.0564(14) -0.0047(10) -0.0199(13) -0.0180(12)
C38 0.0607(15) 0.0340(11) 0.0704(16) -0.0142(11) -0.0090(12) -0.0007(11)
C39 0.0435(12) 0.0349(11) 0.0528(13) -0.0098(9) -0.0014(9) -0.0092(9)
O1 0.070(2) 0.052(2) 0.030(2) -0.0120(19) 0.0011(14) -0.0182(19)
O2 0.059(2) 0.0366(18) 0.047(3) -0.0067(19) -0.0005(17) -0.0143(15)
O3 0.051(2) 0.051(2) 0.041(2) -0.0205(17) 0.0066(15) -0.0088(18)
C40 0.067(3) 0.068(4) 0.044(3) -0.028(3) 0.016(2) -0.022(3)
C41 0.051(4) 0.043(4) 0.049(5) -0.021(3) -0.002(4) -0.002(3)
C42 0.067(3) 0.036(2) 0.071(4) -0.019(2) -0.008(3) -0.009(2)
C43 0.070(4) 0.045(4) 0.052(6) 0.001(3) -0.003(4) -0.022(3)
C44 0.068(3) 0.058(3) 0.036(3) 0.004(3) -0.002(2) -0.019(2)
C45 0.087(4) 0.076(5) 0.027(2) -0.023(3) 0.012(3) -0.027(4)
O1' 0.052(3) 0.052(4) 0.034(3) -0.004(3) 0.000(2) -0.013(3)
O2' 0.058(4) 0.042(4) 0.042(4) -0.010(3) 0.000(3) -0.014(3)
O3' 0.048(3) 0.060(5) 0.032(4) -0.019(3) 0.008(3) -0.004(3)
C40' 0.056(6) 0.078(9) 0.028(4) -0.018(5) 0.014(4) -0.009(6)
C41' 0.062(6) 0.051(6) 0.052(6) -0.030(5) -0.001(4) 0.004(5)
C42' 0.074(11) 0.035(5) 0.061(10) -0.023(6) 0.006(7) -0.015(7)
C43' 0.067(5) 0.047(5) 0.056(7) -0.008(5) -0.002(5) -0.008(4)
C44' 0.052(5) 0.042(8) 0.036(8) 0.002(5) -0.003(5) -0.009(5)
C45' 0.055(5) 0.083(9) 0.035(5) -0.015(5) 0.002(3) -0.009(5)
O4 0.062(4) 0.150(8) 0.154(12) -0.066(8) -0.053(5) -0.010(5)
C46 0.064(7) 0.121(12) 0.125(15) -0.054(13) -0.026(7) -0.011(7)
C47 0.092(6) 0.086(6) 0.120(9) -0.030(6) -0.012(5) -0.030(5)
C48 0.066(6) 0.102(14) 0.17(2) -0.082(15) -0.025(8) -0.002(7)
C49 0.090(6) 0.140(12) 0.092(7) -0.053(8) -0.027(5) -0.036(6)
O4' 0.241(12) 0.233(13) 0.074(6) 0.023(6) -0.021(6) -0.190(12)
C46' 0.131(14) 0.19(2) 0.135(18) 0.084(16) -0.041(12) -0.110(16)
C47' 0.153(19) 0.097(10) 0.21(3) -0.015(13) -0.003(16) -0.027(10)
C48' 0.43(4) 0.074(9) 0.149(13) -0.012(8) -0.161(19) -0.006(13)
C49' 0.182(13) 0.117(9) 0.102(9) 0.007(7) -0.031(9) -0.065(8)
O5 0.0320(7) 0.0489(8) 0.0513(9) 0.0004(7) -0.0019(6) -0.0073(6)
O6 0.0554(9) 0.0685(10) 0.0357(8) -0.0092(7) -0.0093(7) -0.0304(8)
O7 0.0545(9) 0.0371(7) 0.0522(9) -0.0147(7) 0.0057(7) -0.0207(7)
C50 0.0432(13) 0.0509(13) 0.0553(14) 0.0048(11) 0.0108(11) 0.0092(11)
C51 0.0345(12) 0.0688(15) 0.0672(16) 0.0200(13) -0.0172(11) -0.0190(11)
C52 0.0567(14) 0.0925(19) 0.0449(13) 0.0120(13) -0.0214(11) -0.0454(14)
C53 0.0708(16) 0.107(2) 0.0475(14) -0.0388(15) 0.0084(12) -0.0571(16)
C54 0.0782(17) 0.0732(17) 0.0717(17) -0.0431(15) 0.0225(14) -0.0503(15)
C55 0.0772(17) 0.0311(11) 0.0561(15) -0.0093(10) 0.0238(13) -0.0068(11)
O8 0.0738(11) 0.0719(11) 0.0535(10) -0.0212(9) 0.0152(8) -0.0291(9)
C56 0.094(2) 0.0650(17) 0.090(2) -0.0460(16) 0.0142(16) -0.0367(15)
C57 0.0750(19) 0.0531(16) 0.113(3) -0.0176(16) -0.0292(17) -0.0068(13)
C58 0.0684(16) 0.0677(16) 0.0639(16) -0.0143(13) -0.0091(13) -0.0300(13)
C59 0.0469(12) 0.0489(12) 0.0574(14) -0.0175(11) 0.0111(10) -0.0181(10)

loop_
_atom_type_symbol
_atom_type_description
_atom_type_scat_dispersion_real
_atom_type_scat_dispersion_imag
_atom_type_scat_source
C C 0.0033 0.0016 'International Tables Vol C Tables 4.2.6.8 and 6.1.1.4'
H H 0.0000 0.0000 'International Tables Vol C Tables 4.2.6.8 and 6.1.1.4'
K K 0.2009 0.2494 'International Tables Vol C Tables 4.2.6.8 and 6.1.1.4'
N N 0.0061 0.0033 'International Tables Vol C Tables 4.2.6.8 and 6.1.1.4'
O O 0.0106 0.0060 'International Tables Vol C Tables 4.2.6.8 and 6.1.1.4'
B B 0.0013 0.0007 'International Tables Vol C Tables 4.2.6.8 and 6.1.1.4'

loop_
_geom_angle_atom_site_label_1
_geom_angle_atom_site_label_2
_geom_angle_atom_site_label_3
_geom_angle
_geom_angle_site_symmetry_1
_geom_angle_site_symmetry_3
O4 K1 O4 180.0(6) . 2_565
O4 K1 O3' 88.1(3) . 2_565
O4 K1 O3' 91.9(3) 2_565 2_565
O4 K1 O3' 91.9(3) . .
O4 K1 O3' 88.1(3) 2_565 .
O3' K1 O3' 180.0(4) 2_565 .
O4 K1 O3 95.9(3) . .
O4 K1 O3 84.1(3) 2_565 .
O3' K1 O3 164.26(14) 2_565 .
O3' K1 O3 15.74(14) . .
O4 K1 O3 84.1(3) . 2_565
O4 K1 O3 95.9(3) 2_565 2_565
O3' K1 O3 15.74(14) 2_565 2_565
O3' K1 O3 164.26(14) . 2_565
O3 K1 O3 180.0 . 2_565
O4 K1 O1 86.4(4) . 2_565
O4 K1 O1 93.6(4) 2_565 2_565
O3' K1 O1 133.8(2) 2_565 2_565
O3' K1 O1 46.2(2) . 2_565
O3 K1 O1 61.83(11) . 2_565
O3 K1 O1 118.17(11) 2_565 2_565
O4 K1 O1 93.6(4) . .
O4 K1 O1 86.4(4) 2_565 .
O3' K1 O1 46.2(2) 2_565 .
O3' K1 O1 133.8(2) . .
O3 K1 O1 118.17(11) . .
O3 K1 O1 61.83(11) 2_565 .
O1 K1 O1 180.0(2) 2_565 .
O4 K1 O2' 86.6(3) . .
O4 K1 O2' 93.4(3) 2_565 .
O3' K1 O2' 120.3(2) 2_565 .
O3' K1 O2' 59.7(2) . .
O3 K1 O2' 45.17(18) . .
O3 K1 O2' 134.83(18) 2_565 .
O1 K1 O2' 105.17(18) 2_565 .
O1 K1 O2' 74.83(18) . .
O4 K1 O2' 93.4(3) . 2_565
O4 K1 O2' 86.6(3) 2_565 2_565
O3' K1 O2' 59.7(2) 2_565 2_565
O3' K1 O2' 120.3(2) . 2_565
O3 K1 O2' 134.83(18) . 2_565
O3 K1 O2' 45.17(18) 2_565 2_565
O1 K1 O2' 74.83(18) 2_565 2_565
O1 K1 O2' 105.17(18) . 2_565
O2' K1 O2' 180.000(1) . 2_565
O4 K1 O4' 8.7(6) . .
O4 K1 O4' 171.3(6) 2_565 .
O3' K1 O4' 96.7(4) 2_565 .
O3' K1 O4' 83.3(4) . .
O3 K1 O4' 87.7(4) . .
O3 K1 O4' 92.3(4) 2_565 .
O1 K1 O4' 80.0(3) 2_565 .
O1 K1 O4' 100.0(3) . .
O2' K1 O4' 82.7(3) . .
O2' K1 O4' 97.3(3) 2_565 .
O4 K1 O4' 171.3(6) . 2_565
O4 K1 O4' 8.7(6) 2_565 2_565
O3' K1 O4' 83.3(4) 2_565 2_565
O3' K1 O4' 96.7(4) . 2_565
O3 K1 O4' 92.3(4) . 2_565
O3 K1 O4' 87.7(4) 2_565 2_565
O1 K1 O4' 100.0(3) 2_565 2_565
O1 K1 O4' 80.0(3) . 2_565
O2' K1 O4' 97.3(3) . 2_565
O2' K1 O4' 82.7(3) 2_565 2_565
O4' K1 O4' 180.0(6) . 2_565
O8 K2 O8 180.00(8) . 2_756
O8 K2 O6 88.18(5) . 2_756
O8 K2 O6 91.82(5) 2_756 2_756
O8 K2 O6 91.82(5) . .
O8 K2 O6 88.18(5) 2_756 .
O6 K2 O6 180.0 2_756 .
O8 K2 O5 92.14(5) . .
O8 K2 O5 87.86(5) 2_756 .
O6 K2 O5 117.90(5) 2_756 .
O6 K2 O5 62.10(5) . .
O8 K2 O5 87.86(5) . 2_756
O8 K2 O5 92.14(5) 2_756 2_756
O6 K2 O5 62.10(5) 2_756 2_756
O6 K2 O5 117.90(5) . 2_756
O5 K2 O5 180.00(6) . 2_756
O8 K2 O7 76.99(5) . .
O8 K2 O7 103.01(5) 2_756 .
O6 K2 O7 121.00(4) 2_756 .
O6 K2 O7 59.00(4) . .
O5 K2 O7 119.42(4) . .
O5 K2 O7 60.58(4) 2_756 .
O8 K2 O7 103.01(5) . 2_756
O8 K2 O7 76.99(5) 2_756 2_756
O6 K2 O7 59.00(4) 2_756 2_756
O6 K2 O7 121.00(4) . 2_756
O5 K2 O7 60.58(4) . 2_756
O5 K2 O7 119.42(4) 2_756 2_756
O7 K2 O7 180.00(5) . 2_756
O8 K2 C56 21.42(5) . .
O8 K2 C56 158.58(5) 2_756 .
O6 K2 C56 83.45(6) 2_756 .
O6 K2 C56 96.55(6) . .
O5 K2 C56 76.14(6) . .
O5 K2 C56 103.86(6) 2_756 .
O7 K2 C56 97.29(5) . .
O7 K2 C56 82.71(5) 2_756 .
O8 K2 C56 158.58(5) . 2_756
O8 K2 C56 21.42(5) 2_756 2_756
O6 K2 C56 96.55(6) 2_756 2_756
O6 K2 C56 83.45(6) . 2_756
O5 K2 C56 103.86(6) . 2_756
O5 K2 C56 76.14(6) 2_756 2_756
O7 K2 C56 82.71(5) . 2_756
O7 K2 C56 97.29(5) 2_756 2_756
C56 K2 C56 180.0 . 2_756
C1 N1 C4 112.03(13) . .
C1 N1 B2 127.34(14) . .
C4 N1 B2 120.53(13) . .
C1 N2 C16 112.02(13) . .
C1 N2 B1 128.14(14) . .
C16 N2 B1 119.74(13) . .
N2 B1 C2 116.69(15) . .
N2 B1 C28 118.86(15) . .
C2 B1 C28 124.29(15) . .
C2 B2 N1 117.71(15) . .
C2 B2 C34 124.57(15) . .
N1 B2 C34 117.72(15) . .
N1 C1 N2 113.23(14) . .
B2 C2 B1 115.99(15) . .
B2 C2 C3 122.61(15) . .
B1 C2 C3 121.38(15) . .
C2 C3 H3A 109.6 . .
C2 C3 H3B 109.6 . .
H3A C3 H3B 109.5 . .
C2 C3 H3C 109.2 . .
H3A C3 H3C 109.5 . .
H3B C3 H3C 109.5 . .
C5 C4 C9 120.87(16) . .
C5 C4 N1 119.45(15) . .
C9 C4 N1 119.66(15) . .
C6 C5 C4 118.48(17) . .
C6 C5 C10 118.89(16) . .
C4 C5 C10 122.61(16) . .
C7 C6 C5 121.21(19) . .
C7 C6 H6 119.2 . .
C5 C6 H6 119.6 . .
C6 C7 C8 119.85(18) . .
C6 C7 H7 119.9 . .
C8 C7 H7 120.2 . .
C7 C8 C9 121.31(19) . .
C7 C8 H8 119.6 . .
C9 C8 H8 119.1 . .
C8 C9 C4 118.27(17) . .
C8 C9 C13 119.47(17) . .
C4 C9 C13 122.18(16) . .
C5 C10 C11 113.16(16) . .
C5 C10 C12 109.79(17) . .
C11 C10 C12 109.34(17) . .
C5 C10 H10 107.5 . .
C11 C10 H10 108.9 . .
C12 C10 H10 108.0 . .
C10 C11 H11A 110.1 . .
C10 C11 H11B 108.9 . .
H11A C11 H11B 109.5 . .
C10 C11 H11C 109.3 . .
H11A C11 H11C 109.5 . .
H11B C11 H11C 109.5 . .
C10 C12 H12A 110.0 . .
C10 C12 H12B 110.4 . .
H12A C12 H12B 109.5 . .
C10 C12 H12C 108.0 . .
H12A C12 H12C 109.5 . .
H12B C12 H12C 109.5 . .
C9 C13 C14 109.95(18) . .
C9 C13 C15 112.70(19) . .
C14 C13 C15 111.5(2) . .
C9 C13 H13 107.7 . .
C14 C13 H13 108.5 . .
C15 C13 H13 106.4 . .
C13 C14 H14A 110.1 . .
C13 C14 H14B 108.5 . .
H14A C14 H14B 109.5 . .
C13 C14 H14C 109.9 . .
H14A C14 H14C 109.5 . .
H14B C14 H14C 109.5 . .
C13 C15 H15A 111.0 . .
C13 C15 H15B 108.5 . .
H15A C15 H15B 109.5 . .
C13 C15 H15C 108.9 . .
H15A C15 H15C 109.5 . .
H15B C15 H15C 109.5 . .
C17 C16 C21 121.52(15) . .
C17 C16 N2 120.22(15) . .
C21 C16 N2 118.22(15) . .
C18 C17 C16 118.16(17) . .
C18 C17 C22 118.77(17) . .
C16 C17 C22 123.06(15) . .
C19 C18 C17 121.26(18) . .
C19 C18 H18 119.1 . .
C17 C18 H18 119.7 . .
C18 C19 C20 119.98(17) . .
C18 C19 H19 119.7 . .
C20 C19 H19 120.3 . .
C19 C20 C21 121.13(18) . .
C19 C20 H20 119.8 . .
C21 C20 H20 119.1 . .
C20 C21 C16 117.91(17) . .
C20 C21 C25 119.62(17) . .
C16 C21 C25 122.45(15) . .
C17 C22 C23 112.87(16) . .
C17 C22 C24 110.42(18) . .
C23 C22 C24 109.93(18) . .
C17 C22 H22 106.5 . .
C23 C22 H22 109.1 . .
C24 C22 H22 107.9 . .
C22 C23 H23A 109.8 . .
C22 C23 H23B 109.5 . .
H23A C23 H23B 109.5 . .
C22 C23 H23C 109.1 . .
H23A C23 H23C 109.5 . .
H23B C23 H23C 109.5 . .
C22 C24 H24A 109.4 . .
C22 C24 H24B 109.0 . .
H24A C24 H24B 109.5 . .
C22 C24 H24C 109.9 . .
H24A C24 H24C 109.5 . .
H24B C24 H24C 109.5 . .
C27 C25 C21 111.02(17) . .
C27 C25 C26 109.26(19) . .
C21 C25 C26 113.28(17) . .
C27 C25 H25 107.2 . .
C21 C25 H25 106.1 . .
C26 C25 H25 109.8 . .
C25 C26 H26A 109.5 . .
C25 C26 H26B 109.1 . .
H26A C26 H26B 109.5 . .
C25 C26 H26C 109.9 . .
H26A C26 H26C 109.5 . .
H26B C26 H26C 109.5 . .
C25 C27 H27A 110.0 . .
C25 C27 H27B 108.4 . .
H27A C27 H27B 109.5 . .
C25 C27 H27C 110.0 . .
H27A C27 H27C 109.5 . .
H27B C27 H27C 109.5 . .
C33 C28 C29 115.08(16) . .
C33 C28 B1 117.54(15) . .
C29 C28 B1 127.38(15) . .
C30 C29 C28 122.50(16) . .
C30 C29 H29 117.8 . .
C28 C29 H29 119.7 . .
C31 C30 C29 120.61(17) . .
C31 C30 H30 118.7 . .
C29 C30 H30 120.7 . .
C30 C31 C32 119.00(18) . .
C30 C31 H31 119.8 . .
C32 C31 H31 121.2 . .
C33 C32 C31 119.80(18) . .
C33 C32 H32 120.6 . .
C31 C32 H32 119.6 . .
C32 C33 C28 123.00(17) . .
C32 C33 H33 117.0 . .
C28 C33 H33 120.0 . .
C39 C34 C35 115.31(17) . .
C39 C34 B2 119.96(16) . .
C35 C34 B2 124.68(16) . .
C36 C35 C34 122.43(19) . .
C36 C35 H35 118.1 . .
C34 C35 H35 119.4 . .
C37 C36 C35 120.4(2) . .
C37 C36 H36 119.8 . .
C35 C36 H36 119.9 . .
C36 C37 C38 119.19(19) . .
C36 C37 H37 120.7 . .
C38 C37 H37 120.1 . .
C37 C38 C39 120.1(2) . .
C37 C38 H38 119.7 . .
C39 C38 H38 120.2 . .
C38 C39 C34 122.6(2) . .
C38 C39 H39 118.0 . .
C34 C39 H39 119.4 . .
C44 O1 C45 112.3(5) . .
C44 O1 K1 114.6(3) . .
C45 O1 K1 112.7(3) . .
C43 O2 C42 111.1(6) . .
C43 O2 K1 116.3(4) . .
C42 O2 K1 116.3(3) . .
C41 O3 C40 111.1(5) . .
C41 O3 K1 116.8(4) . .
C40 O3 K1 112.4(3) . .
O3 C40 C45 109.8(5) . 2_565
O3 C40 H40A 109.7 . .
C45 C40 H40A 109.7 2_565 .
O3 C40 H40B 109.7 . .
C45 C40 H40B 109.7 2_565 .
H40A C40 H40B 108.2 . .
O3 C41 C42 108.4(6) . .
O3 C41 H41A 110.0 . .
C42 C41 H41A 110.0 . .
O3 C41 H41B 110.0 . .
C42 C41 H41B 110.0 . .
H41A C41 H41B 108.4 . .
O2 C42 C41 107.8(6) . .
O2 C42 H42A 110.1 . .
C41 C42 H42A 110.1 . .
O2 C42 H42B 110.1 . .
C41 C42 H42B 110.1 . .
H42A C42 H42B 108.5 . .
O2 C43 C44 107.8(6) . .
O2 C43 H43A 110.1 . .
C44 C43 H43A 110.1 . .
O2 C43 H43B 110.1 . .
C44 C43 H43B 110.1 . .
H43A C43 H43B 108.5 . .
O1 C44 C43 108.8(5) . .
O1 C44 H44A 109.9 . .
C43 C44 H44A 109.9 . .
O1 C44 H44B 109.9 . .
C43 C44 H44B 109.9 . .
H44A C44 H44B 108.3 . .
O1 C45 C40 109.2(4) . 2_565
O1 C45 H45A 109.8 . .
C40 C45 H45A 109.8 2_565 .
O1 C45 H45B 109.8 . .
C40 C45 H45B 109.8 2_565 .
H45A C45 H45B 108.3 . .
C44' O1' C45' 112.6(8) . .
C44' O1' K1 113.4(7) . .
C45' O1' K1 111.8(5) . .
C43' O2' C42' 111.8(10) . .
C43' O2' K1 114.7(5) . .
C42' O2' K1 116.1(8) . .
C41' O3' C40' 111.3(9) . .
C41' O3' K1 116.2(5) . .
C40' O3' K1 115.3(5) . .
O3' C40' C45' 108.5(7) . 2_565
O3' C40' H40C 110.0 . .
C45' C40' H40C 110.0 2_565 .
O3' C40' H40D 110.0 . .
C45' C40' H40D 110.0 2_565 .
H40C C40' H40D 108.4 . .
O3' C41' C42' 108.3(11) . .
O3' C41' H41C 110.0 . .
C42' C41' H41C 110.0 . .
O3' C41' H41D 110.0 . .
C42' C41' H41D 110.0 . .
H41C C41' H41D 108.4 . .
O2' C42' C41' 109.3(12) . .
O2' C42' H42C 109.8 . .
C41' C42' H42C 109.8 . .
O2' C42' H42D 109.8 . .
C41' C42' H42D 109.8 . .
H42C C42' H42D 108.3 . .
O2' C43' C44' 109.8(11) . .
O2' C43' H43C 109.7 . .
C44' C43' H43C 109.7 . .
O2' C43' H43D 109.7 . .
C44' C43' H43D 109.7 . .
H43C C43' H43D 108.2 . .
O1' C44' C43' 109.5(10) . .
O1' C44' H44C 109.8 . .
C43' C44' H44C 109.8 . .
O1' C44' H44D 109.8 . .
C43' C44' H44D 109.8 . .
H44C C44' H44D 108.2 . .
O1' C45' C40' 109.6(8) . 2_565
O1' C45' H45C 109.8 . .
C40' C45' H45C 109.8 2_565 .
O1' C45' H45D 109.8 . .
C40' C45' H45D 109.8 2_565 .
H45C C45' H45D 108.2 . .
C49 O4 C46 110.3(11) . .
C49 O4 K1 126.5(8) . .
C46 O4 K1 116.5(10) . .
O4 C46 C47 107.9(12) . .
O4 C46 H46A 110.1 . .
C47 C46 H46A 110.1 . .
O4 C46 H46B 110.2 . .
C47 C46 H46B 110.1 . .
H46A C46 H46B 108.4 . .
C46 C47 C48 99.0(11) . .
C46 C47 H47A 112.0 . .
C48 C47 H47A 111.9 . .
C46 C47 H47B 112.0 . .
C48 C47 H47B 112.0 . .
H47A C47 H47B 109.6 . .
C49 C48 C47 105.7(10) . .
C49 C48 H48A 110.6 . .
C47 C48 H48A 110.6 . .
C49 C48 H48B 110.6 . .
C47 C48 H48B 110.6 . .
H48A C48 H48B 108.7 . .
O4 C49 C48 107.4(12) . .
O4 C49 H49A 110.2 . .
C48 C49 H49A 110.3 . .
O4 C49 H49B 110.2 . .
C48 C49 H49B 110.2 . .
H49A C49 H49B 108.5 . .
C49' O4' C46' 107.4(14) . .
C49' O4' K1 116.5(12) . .
C46' O4' K1 124.3(11) . .
O4' C46' C47' 99.6(17) . .
O4' C46' H46C 111.9 . .
C47' C46' H46C 111.8 . .
O4' C46' H46D 111.9 . .
C47' C46' H46D 111.9 . .
H46C C46' H46D 109.6 . .
C48' C47' C46' 102.4(16) . .
C48' C47' H47C 111.2 . .
C46' C47' H47C 111.3 . .
C48' C47' H47D 111.4 . .
C46' C47' H47D 111.3 . .
H47C C47' H47D 109.2 . .
C49' C48' C47' 108.3(17) . .
C49' C48' H48C 110.1 . .
C47' C48' H48C 110.1 . .
C49' C48' H48D 110.0 . .
C47' C48' H48D 110.0 . .
H48C C48' H48D 108.4 . .
O4' C49' C48' 110.0(11) . .
O4' C49' H49C 109.7 . .
C48' C49' H49C 109.7 . .
O4' C49' H49D 109.6 . .
C48' C49' H49D 109.7 . .
H49C C49' H49D 108.2 . .
C50 O5 C51 111.67(18) . .
C50 O5 K2 113.32(12) . .
C51 O5 K2 110.53(12) . .
C53 O6 C52 112.24(18) . .
C53 O6 K2 117.59(12) . .
C52 O6 K2 112.30(12) . .
C54 O7 C55 112.73(18) . .
C54 O7 K2 115.50(13) . .
C55 O7 K2 113.43(12) . .
O5 C50 C55 109.34(17) . 2_756
O5 C50 H50A 109.2 . .
C55 C50 H50A 110.1 2_756 .
O5 C50 H50B 109.5 . .
C55 C50 H50B 109.2 2_756 .
H50A C50 H50B 109.5 . .
O5 C51 C52 108.86(17) . .
O5 C51 H51A 109.3 . .
C52 C51 H51A 109.3 . .
O5 C51 H51B 109.3 . .
C52 C51 H51B 110.6 . .
H51A C51 H51B 109.5 . .
O6 C52 C51 108.99(18) . .
O6 C52 H52A 109.5 . .
C51 C52 H52A 109.5 . .
O6 C52 H52B 109.0 . .
C51 C52 H52B 110.4 . .
H52A C52 H52B 109.5 . .
O6 C53 C54 108.68(18) . .
O6 C53 H53A 108.9 . .
C54 C53 H53A 110.8 . .
O6 C53 H53B 109.3 . .
C54 C53 H53B 109.8 . .
H53A C53 H53B 109.5 . .
O7 C54 C53 108.75(18) . .
O7 C54 H54A 109.4 . .
C53 C54 H54A 111.1 . .
O7 C54 H54B 108.5 . .
C53 C54 H54B 109.7 . .
H54A C54 H54B 109.5 . .
O7 C55 C50 109.02(18) . 2_756
O7 C55 H55A 109.3 . .
C50 C55 H55A 109.9 2_756 .
O7 C55 H55B 108.8 . .
C50 C55 H55B 110.2 2_756 .
H55A C55 H55B 109.5 . .
C56 O8 C59 106.01(18) . .
C56 O8 K2 114.53(14) . .
C59 O8 K2 131.18(13) . .
O8 C56 C57 106.0(2) . .
O8 C56 K2 44.05(11) . .
C57 C56 K2 117.52(19) . .
O8 C56 H56A 109.5 . .
C57 C56 H56A 111.2 . .
K2 C56 H56A 65.7 . .
O8 C56 H56B 109.5 . .
C57 C56 H56B 111.1 . .
K2 C56 H56B 129.2 . .
H56A C56 H56B 109.5 . .
C56 C57 C58 103.4(2) . .
C56 C57 H57A 109.4 . .
C58 C57 H57A 112.1 . .
C56 C57 H57B 109.6 . .
C58 C57 H57B 112.6 . .
H57A C57 H57B 109.5 . .
C57 C58 C59 105.5(2) . .
C57 C58 H58A 109.3 . .
C59 C58 H58A 112.1 . .
C57 C58 H58B 108.9 . .
C59 C58 H58B 111.6 . .
H58A C58 H58B 109.5 . .
O8 C59 C58 104.71(18) . .
O8 C59 H59A 109.2 . .
C58 C59 H59A 112.2 . .
O8 C59 H59B 109.1 . .
C58 C59 H59B 112.0 . .
H59A C59 H59B 109.5 . .

loop_
_geom_bond_atom_site_label_1
_geom_bond_atom_site_label_2
_geom_bond_distance
_geom_bond_site_symmetry_2
K1 O4 2.699(8) .
K1 O4 2.699(8) 2_565
K1 O3' 2.765(7) 2_565
K1 O3' 2.765(7) .
K1 O3 2.780(3) .
K1 O3 2.780(3) 2_565
K1 O1 2.779(4) 2_565
K1 O1 2.779(4) .
K1 O2' 2.799(7) .
K1 O2' 2.799(7) 2_565
K1 O4' 2.793(14) .
K1 O4' 2.793(14) 2_565
K2 O8 2.6621(16) .
K2 O8 2.6621(16) 2_756
K2 O6 2.7792(14) 2_756
K2 O6 2.7792(14) .
K2 O5 2.7940(14) .
K2 O5 2.7940(14) 2_756
K2 O7 2.8384(14) .
K2 O7 2.8384(14) 2_756
K2 C56 3.483(3) .
K2 C56 3.483(3) 2_756
N1 C1 1.369(2) .
N1 C4 1.452(2) .
N1 B2 1.489(2) .
N2 C1 1.371(2) .
N2 C16 1.456(2) .
N2 B1 1.487(2) .
B1 C2 1.492(3) .
B1 C28 1.605(3) .
B2 C2 1.484(3) .
B2 C34 1.602(3) .
C2 C3 1.531(2) .
C3 H3A 0.9600 .
C3 H3B 0.9600 .
C3 H3C 0.9601 .
C4 C5 1.403(3) .
C4 C9 1.402(3) .
C5 C6 1.399(3) .
C5 C10 1.527(3) .
C6 C7 1.372(3) .
C6 H6 0.9600 .
C7 C8 1.382(3) .
C7 H7 0.9600 .
C8 C9 1.397(3) .
C8 H8 0.9600 .
C9 C13 1.512(3) .
C10 C11 1.525(3) .
C10 C12 1.528(3) .
C10 H10 0.9600 .
C11 H11A 0.9599 .
C11 H11B 0.9599 .
C11 H11C 0.9600 .
C12 H12A 0.9600 .
C12 H12B 0.9600 .
C12 H12C 0.9599 .
C13 C14 1.526(3) .
C13 C15 1.526(3) .
C13 H13 0.9599 .
C14 H14A 0.9600 .
C14 H14B 0.9600 .
C14 H14C 0.9600 .
C15 H15A 0.9601 .
C15 H15B 0.9600 .
C15 H15C 0.9600 .
C16 C17 1.398(2) .
C16 C21 1.408(2) .
C17 C18 1.397(2) .
C17 C22 1.521(3) .
C18 C19 1.380(3) .
C18 H18 0.9600 .
C19 C20 1.381(3) .
C19 H19 0.9600 .
C20 C21 1.400(3) .
C20 H20 0.9601 .
C21 C25 1.521(3) .
C22 C23 1.520(3) .
C22 C24 1.526(3) .
C22 H22 0.9599 .
C23 H23A 0.9600 .
C23 H23B 0.9599 .
C23 H23C 0.9600 .
C24 H24A 0.9599 .
C24 H24B 0.9600 .
C24 H24C 0.9600 .
C25 C27 1.521(3) .
C25 C26 1.521(3) .
C25 H25 0.9599 .
C26 H26A 0.9600 .
C26 H26B 0.9600 .
C26 H26C 0.9600 .
C27 H27A 0.9600 .
C27 H27B 0.9600 .
C27 H27C 0.9599 .
C28 C33 1.401(3) .
C28 C29 1.404(2) .
C29 C30 1.387(2) .
C29 H29 0.9598 .
C30 C31 1.373(3) .
C30 H30 0.9600 .
C31 C32 1.390(3) .
C31 H31 0.9601 .
C32 C33 1.386(3) .
C32 H32 0.9601 .
C33 H33 0.9601 .
C34 C39 1.396(3) .
C34 C35 1.398(3) .
C35 C36 1.386(3) .
C35 H35 0.9599 .
C36 C37 1.373(3) .
C36 H36 0.9600 .
C37 C38 1.374(3) .
C37 H37 0.9599 .
C38 C39 1.388(3) .
C38 H38 0.9600 .
C39 H39 0.9600 .
O1 C44 1.431(6) .
O1 C45 1.438(6) .
O2 C43 1.409(10) .
O2 C42 1.433(6) .
O3 C41 1.416(9) .
O3 C40 1.424(6) .
C40 C45 1.473(8) 2_565
C40 H40A 0.9900 .
C40 H40B 0.9900 .
C41 C42 1.493(8) .
C41 H41A 0.9900 .
C41 H41B 0.9900 .
C42 H42A 0.9900 .
C42 H42B 0.9900 .
C43 C44 1.516(8) .
C43 H43A 0.9900 .
C43 H43B 0.9900 .
C44 H44A 0.9900 .
C44 H44B 0.9900 .
C45 C40 1.473(8) 2_565
C45 H45A 0.9900 .
C45 H45B 0.9900 .
O1' C44' 1.430(15) .
O1' C45' 1.411(13) .
O2' C43' 1.394(13) .
O2' C42' 1.391(18) .
O3' C41' 1.414(11) .
O3' C40' 1.439(12) .
C40' C45' 1.493(14) 2_565
C40' H40C 0.9900 .
C40' H40D 0.9900 .
C41' C42' 1.501(14) .
C41' H41C 0.9900 .
C41' H41D 0.9900 .
C42' H42C 0.9900 .
C42' H42D 0.9900 .
C43' C44' 1.491(14) .
C43' H43C 0.9900 .
C43' H43D 0.9900 .
C44' H44C 0.9900 .
C44' H44D 0.9900 .
C45' C40' 1.493(14) 2_565
C45' H45C 0.9900 .
C45' H45D 0.9900 .
O4 C49 1.369(16) .
O4 C46 1.39(2) .
C46 C47 1.52(2) .
C46 H46A 0.9900 .
C46 H46B 0.9900 .
C47 C48 1.52(2) .
C47 H47A 0.9900 .
C47 H47B 0.9900 .
C48 C49 1.51(3) .
C48 H48A 0.9900 .
C48 H48B 0.9900 .
C49 H49A 0.9900 .
C49 H49B 0.9900 .
O4' C49' 1.300(17) .
O4' C46' 1.44(2) .
C46' C47' 1.54(3) .
C46' H46C 0.9900 .
C46' H46D 0.9900 .
C47' C48' 1.42(3) .
C47' H47C 0.9900 .
C47' H47D 0.9900 .
C48' C49' 1.37(2) .
C48' H48C 0.9900 .
C48' H48D 0.9900 .
C49' H49C 0.9900 .
C49' H49D 0.9900 .
O5 C50 1.423(3) .
O5 C51 1.431(3) .
O6 C53 1.423(3) .
O6 C52 1.426(3) .
O7 C54 1.417(3) .
O7 C55 1.418(3) .
C50 C55 1.484(4) 2_756
C50 H50A 0.9600 .
C50 H50B 0.9600 .
C51 C52 1.483(4) .
C51 H51A 0.9601 .
C51 H51B 0.9600 .
C52 H52A 0.9601 .
C52 H52B 0.9600 .
C53 C54 1.479(4) .
C53 H53A 0.9601 .
C53 H53B 0.9600 .
C54 H54A 0.9600 .
C54 H54B 0.9600 .
C55 C50 1.484(4) 2_756
C55 H55A 0.9600 .
C55 H55B 0.9599 .
O8 C56 1.398(3) .
O8 C59 1.410(3) .
C56 C57 1.488(4) .
C56 H56A 0.9599 .
C56 H56B 0.9599 .
C57 C58 1.496(4) .
C57 H57A 0.9601 .
C57 H57B 0.9600 .
C58 C59 1.500(3) .
C58 H58A 0.9600 .
C58 H58B 0.9601 .
C59 H59A 0.9600 .
C59 H59B 0.9599 .

loop_
_geom_torsion_atom_site_label_1
_geom_torsion_atom_site_label_2
_geom_torsion_atom_site_label_3
_geom_torsion_atom_site_label_4
_geom_torsion
_geom_torsion_site_symmetry_1
_geom_torsion_site_symmetry_4
C1 N2 B1 C2 -8.9(2) . .
C16 N2 B1 C2 167.14(15) . .
C1 N2 B1 C28 166.73(15) . .
C16 N2 B1 C28 -17.2(2) . .
C1 N1 B2 C2 -6.6(2) . .
C4 N1 B2 C2 177.48(15) . .
C1 N1 B2 C34 174.27(15) . .
C4 N1 B2 C34 -1.7(2) . .
C4 N1 C1 N2 -176.84(13) . .
B2 N1 C1 N2 6.9(2) . .
C16 N2 C1 N1 -175.13(14) . .
B1 N2 C1 N1 1.2(2) . .
N1 B2 C2 B1 -2.0(2) . .
C34 B2 C2 B1 177.16(16) . .
N1 B2 C2 C3 179.63(15) . .
C34 B2 C2 C3 -1.3(3) . .
N2 B1 C2 B2 8.5(2) . .
C28 B1 C2 B2 -166.95(15) . .
N2 B1 C2 C3 -173.11(15) . .
C28 B1 C2 C3 11.5(3) . .
C1 N1 C4 C5 78.48(19) . .
B2 N1 C4 C5 -104.97(18) . .
C1 N1 C4 C9 -102.97(18) . .
B2 N1 C4 C9 73.6(2) . .
C9 C4 C5 C6 -1.2(3) . .
N1 C4 C5 C6 177.31(15) . .
C9 C4 C5 C10 176.98(16) . .
N1 C4 C5 C10 -4.5(2) . .
C4 C5 C6 C7 0.5(3) . .
C10 C5 C6 C7 -177.74(18) . .
C5 C6 C7 C8 0.6(3) . .
C6 C7 C8 C9 -1.1(3) . .
C7 C8 C9 C4 0.4(3) . .
C7 C8 C9 C13 177.36(18) . .
C5 C4 C9 C8 0.7(3) . .
N1 C4 C9 C8 -177.77(15) . .
C5 C4 C9 C13 -176.10(17) . .
N1 C4 C9 C13 5.4(3) . .
C6 C5 C10 C11 -54.6(2) . .
C4 C5 C10 C11 127.18(19) . .
C6 C5 C10 C12 67.8(2) . .
C4 C5 C10 C12 -110.4(2) . .
C8 C9 C13 C14 -79.2(2) . .
C4 C9 C13 C14 97.6(2) . .
C8 C9 C13 C15 45.8(3) . .
C4 C9 C13 C15 -137.4(2) . .
C1 N2 C16 C17 -101.06(18) . .
B1 N2 C16 C17 82.3(2) . .
C1 N2 C16 C21 80.86(18) . .
B1 N2 C16 C21 -95.81(18) . .
C21 C16 C17 C18 1.6(2) . .
N2 C16 C17 C18 -176.41(15) . .
C21 C16 C17 C22 -177.72(16) . .
N2 C16 C17 C22 4.3(2) . .
C16 C17 C18 C19 -0.1(3) . .
C22 C17 C18 C19 179.24(17) . .
C17 C18 C19 C20 -0.9(3) . .
C18 C19 C20 C21 0.5(3) . .
C19 C20 C21 C16 0.9(3) . .
C19 C20 C21 C25 179.47(17) . .
C17 C16 C21 C20 -2.0(2) . .
N2 C16 C21 C20 176.05(15) . .
C17 C16 C21 C25 179.50(16) . .
N2 C16 C21 C25 -2.4(2) . .
C18 C17 C22 C23 53.4(2) . .
C16 C17 C22 C23 -127.26(18) . .
C18 C17 C22 C24 -70.1(2) . .
C16 C17 C22 C24 109.2(2) . .
C20 C21 C25 C27 -80.5(2) . .
C16 C21 C25 C27 97.9(2) . .
C20 C21 C25 C26 42.8(2) . .
C16 C21 C25 C26 -138.70(19) . .
N2 B1 C28 C33 -130.76(17) . .
C2 B1 C28 C33 44.6(2) . .
N2 B1 C28 C29 48.4(2) . .
C2 B1 C28 C29 -136.25(18) . .
C33 C28 C29 C30 -0.1(2) . .
B1 C28 C29 C30 -179.28(16) . .
C28 C29 C30 C31 0.2(3) . .
C29 C30 C31 C32 0.0(3) . .
C30 C31 C32 C33 -0.4(3) . .
C31 C32 C33 C28 0.6(3) . .
C29 C28 C33 C32 -0.4(3) . .
B1 C28 C33 C32 178.93(18) . .
C2 B2 C34 C39 53.7(3) . .
N1 B2 C34 C39 -127.14(18) . .
C2 B2 C34 C35 -123.4(2) . .
N1 B2 C34 C35 55.7(2) . .
C39 C34 C35 C36 0.5(3) . .
B2 C34 C35 C36 177.83(18) . .
C34 C35 C36 C37 0.1(3) . .
C35 C36 C37 C38 -0.5(3) . .
C36 C37 C38 C39 0.3(4) . .
C37 C38 C39 C34 0.3(4) . .
C35 C34 C39 C38 -0.7(3) . .
B2 C34 C39 C38 -178.16(19) . .
O4 K1 O1 C44 -65.2(4) . .
O4 K1 O1 C44 114.8(4) 2_565 .
O3' K1 O1 C44 -149.1(4) 2_565 .
O3' K1 O1 C44 30.9(4) . .
O3 K1 O1 C44 33.4(3) . .
O3 K1 O1 C44 -146.6(3) 2_565 .
O1 K1 O1 C44 -35(100) 2_565 .
O2' K1 O1 C44 20.3(3) . .
O2' K1 O1 C44 -159.7(3) 2_565 .
O4' K1 O1 C44 -59.3(5) . .
O4' K1 O1 C44 120.7(5) 2_565 .
O4 K1 O1 C45 64.9(5) . .
O4 K1 O1 C45 -115.1(5) 2_565 .
O3' K1 O1 C45 -19.0(4) 2_565 .
O3' K1 O1 C45 161.0(4) . .
O3 K1 O1 C45 163.5(4) . .
O3 K1 O1 C45 -16.5(4) 2_565 .
O1 K1 O1 C45 95(100) 2_565 .
O2' K1 O1 C45 150.4(4) . .
O2' K1 O1 C45 -29.6(4) 2_565 .
O4' K1 O1 C45 70.8(5) . .
O4' K1 O1 C45 -109.2(5) 2_565 .
O4 K1 O2 C43 111.2(5) . .
O4 K1 O2 C43 -68.8(5) 2_565 .
O3' K1 O2 C43 23.9(5) 2_565 .
O3' K1 O2 C43 -156.1(5) . .
O3 K1 O2 C43 -150.4(5) . .
O3 K1 O2 C43 29.6(5) 2_565 .
O1 K1 O2 C43 -164.5(4) 2_565 .
O1 K1 O2 C43 15.5(4) . .
O2' K1 O2 C43 -162.0(10) . .
O2' K1 O2 C43 18.0(10) 2_565 .
O4' K1 O2 C43 119.7(5) . .
O4' K1 O2 C43 -60.3(5) 2_565 .
O4 K1 O2 C42 -115.0(5) . .
O4 K1 O2 C42 65.0(5) 2_565 .
O3' K1 O2 C42 157.8(3) 2_565 .
O3' K1 O2 C42 -22.2(3) . .
O3 K1 O2 C42 -16.5(3) . .
O3 K1 O2 C42 163.5(3) 2_565 .
O1 K1 O2 C42 -30.6(4) 2_565 .
O1 K1 O2 C42 149.4(4) . .
O2' K1 O2 C42 -28.2(7) . .
O2' K1 O2 C42 151.8(7) 2_565 .
O4' K1 O2 C42 -106.4(5) . .
O4' K1 O2 C42 73.6(5) 2_565 .
O4 K1 O3 C41 65.1(5) . .
O4 K1 O3 C41 -114.9(5) 2_565 .
O3' K1 O3 C41 -39.0(9) 2_565 .
O3' K1 O3 C41 141.0(9) . .
O3 K1 O3 C41 32(100) 2_565 .
O1 K1 O3 C41 147.8(4) 2_565 .
O1 K1 O3 C41 -32.2(4) . .
O2' K1 O3 C41 -14.2(4) . .
O2' K1 O3 C41 165.8(4) 2_565 .
O4' K1 O3 C41 67.8(5) . .
O4' K1 O3 C41 -112.2(5) 2_565 .
O4 K1 O3 C40 -65.1(5) . .
O4 K1 O3 C40 114.9(5) 2_565 .
O3' K1 O3 C40 -169.1(6) 2_565 .
O3' K1 O3 C40 10.9(6) . .
O3 K1 O3 C40 -98(100) 2_565 .
O1 K1 O3 C40 17.6(3) 2_565 .
O1 K1 O3 C40 -162.4(3) . .
O2' K1 O3 C40 -144.3(4) . .
O2' K1 O3 C40 35.7(4) 2_565 .
O4' K1 O3 C40 -62.3(4) . .
O4' K1 O3 C40 117.7(4) 2_565 .
C41 O3 C40 C45 176.7(5) . 2_565
K1 O3 C40 C45 -50.3(4) . 2_565
C40 O3 C41 C42 -179.7(5) . .
K1 O3 C41 C42 49.6(7) . .
C43 O2 C42 C41 -176.7(6) . .
K1 O2 C42 C41 47.1(5) . .
O3 C41 C42 O2 -62.8(6) . .
C42 O2 C43 C44 177.6(5) . .
K1 O2 C43 C44 -46.2(7) . .
C45 O1 C44 C43 178.7(5) . .
K1 O1 C44 C43 -51.0(5) . .
O2 C43 C44 O1 64.2(6) . .
C44 O1 C45 C40 180.0(5) . 2_565
K1 O1 C45 C40 48.7(6) . 2_565
O4 K1 O1' C44' -65.3(7) . .
O4 K1 O1' C44' 114.7(7) 2_565 .
O3' K1 O1' C44' -149.2(7) 2_565 .
O3' K1 O1' C44' 30.8(7) . .
O3 K1 O1' C44' 32.5(7) . .
O3 K1 O1' C44' -147.5(7) 2_565 .
O1 K1 O1' C44' 37.3(12) 2_565 .
O1 K1 O1' C44' -142.7(12) . .
O2' K1 O1' C44' 16.7(7) . .
O2' K1 O1' C44' -163.3(7) 2_565 .
O4' K1 O1' C44' -57.9(8) . .
O4' K1 O1' C44' 122.1(8) 2_565 .
O4 K1 O1' C45' 63.2(6) . .
O4 K1 O1' C45' -116.8(6) 2_565 .
O3' K1 O1' C45' -20.7(5) 2_565 .
O3' K1 O1' C45' 159.3(5) . .
O3 K1 O1' C45' 161.0(5) . .
O3 K1 O1' C45' -19.0(5) 2_565 .
O1 K1 O1' C45' 165.8(6) 2_565 .
O1 K1 O1' C45' -14.2(6) . .
O2' K1 O1' C45' 145.2(6) . .
O2' K1 O1' C45' -34.8(6) 2_565 .
O4' K1 O1' C45' 70.6(6) . .
O4' K1 O1' C45' -109.4(6) 2_565 .
O4 K1 O2' C43' 117.5(7) . .
O4 K1 O2' C43' -62.5(7) 2_565 .
O3' K1 O2' C43' 31.7(7) 2_565 .
O3' K1 O2' C43' -148.3(7) . .
O3 K1 O2' C43' -140.7(7) . .
O3 K1 O2' C43' 39.3(7) 2_565 .
O1 K1 O2' C43' -157.2(6) 2_565 .
O1 K1 O2' C43' 22.8(6) . .
O2' K1 O2' C43' 176(100) 2_565 .
O4' K1 O2' C43' 125.3(7) . .
O4' K1 O2' C43' -54.7(7) 2_565 .
O4 K1 O2' C42' -109.7(9) . .
O4 K1 O2' C42' 70.3(9) 2_565 .
O3' K1 O2' C42' 164.5(8) 2_565 .
O3' K1 O2' C42' -15.5(8) . .
O3 K1 O2' C42' -7.9(7) . .
O3 K1 O2' C42' 172.1(7) 2_565 .
O1 K1 O2' C42' -24.4(8) 2_565 .
O1 K1 O2' C42' 155.6(8) . .
O2' K1 O2' C42' -51(100) 2_565 .
O4' K1 O2' C42' -101.9(8) . .
O4' K1 O2' C42' 78.1(8) 2_565 .
O4 K1 O3' C41' 66.0(7) . .
O4 K1 O3' C41' -114.0(7) 2_565 .
O3' K1 O3' C41' -12(100) 2_565 .
O3 K1 O3' C41' -39.1(7) . .
O3 K1 O3' C41' 140.9(7) 2_565 .
O1 K1 O3' C41' 149.1(7) 2_565 .
O1 K1 O3' C41' -30.9(7) . .
O2' K1 O3' C41' -19.0(6) . .
O2' K1 O3' C41' 161.0(6) 2_565 .
O4' K1 O3' C41' 66.5(7) . .
O4' K1 O3' C41' -113.5(7) 2_565 .
O4 K1 O3' C40' -66.9(7) . .
O4 K1 O3' C40' 113.1(7) 2_565 .
O3' K1 O3' C40' -144(100) 2_565 .
O3 K1 O3' C40' -172.0(12) . .
O3 K1 O3' C40' 8.0(12) 2_565 .
O1 K1 O3' C40' 16.2(6) 2_565 .
O1 K1 O3' C40' -163.8(6) . .
O2' K1 O3' C40' -151.9(7) . .
O2' K1 O3' C40' 28.1(7) 2_565 .
O4' K1 O3' C40' -66.4(7) . .
O4' K1 O3' C40' 113.6(7) 2_565 .
C41' O3' C40' C45' 179.4(8) . 2_565
K1 O3' C40' C45' -45.5(11) . 2_565
C40' O3' C41' C42' -176.3(10) . .
K1 O3' C41' C42' 49.0(11) . .
C43' O2' C42' C41' -179.9(9) . .
K1 O2' C42' C41' 46.0(13) . .
O3' C41' C42' O2' -62.5(13) . .
C42' O2' C43' C44' 176.3(11) . .
K1 O2' C43' C44' -49.0(9) . .
C45' O1' C44' C43' -175.9(9) . .
K1 O1' C44' C43' -47.7(12) . .
O2' C43' C44' O1' 65.5(11) . .
C44' O1' C45' C40' -178.1(9) . 2_565
K1 O1' C45' C40' 52.9(8) . 2_565
O4 K1 O4 C49 -106(70) 2_565 .
O3' K1 O4 C49 8.6(15) 2_565 .
O3' K1 O4 C49 -171.4(15) . .
O3 K1 O4 C49 -156.1(14) . .
O3 K1 O4 C49 23.9(14) 2_565 .
O1 K1 O4 C49 142.7(15) 2_565 .
O1 K1 O4 C49 -37.3(15) . .
O2' K1 O4 C49 -111.9(15) . .
O2' K1 O4 C49 68.1(15) 2_565 .
O4' K1 O4 C49 -175(5) . .
O4' K1 O4 C49 5(5) 2_565 .
O4 K1 O4 C46 105(70) 2_565 .
O3' K1 O4 C46 -139.8(10) 2_565 .
O3' K1 O4 C46 40.2(10) . .
O3 K1 O4 C46 55.5(10) . .
O3 K1 O4 C46 -124.5(10) 2_565 .
O1 K1 O4 C46 -5.7(10) 2_565 .
O1 K1 O4 C46 174.3(10) . .
O2' K1 O4 C46 99.8(10) . .
O2' K1 O4 C46 -80.2(10) 2_565 .
O4' K1 O4 C46 37(3) . .
O4' K1 O4 C46 -143(3) 2_565 .
C49 O4 C46 C47 -26.2(16) . .
K1 O4 C46 C47 127.1(10) . .
O4 C46 C47 C48 31.2(13) . .
C46 C47 C48 C49 -25.2(11) . .
C46 O4 C49 C48 8.5(16) . .
K1 O4 C49 C48 -141.4(9) . .
C47 C48 C49 O4 12.0(14) . .
O4 K1 O4' C49' 40(3) . .
O4 K1 O4' C49' -140(3) 2_565 .
O3' K1 O4' C49' 43.6(12) 2_565 .
O3' K1 O4' C49' -136.4(12) . .
O3 K1 O4' C49' -121.2(11) . .
O3 K1 O4' C49' 58.8(11) 2_565 .
O1 K1 O4' C49' 177.0(12) 2_565 .
O1 K1 O4' C49' -3.0(12) . .
O2' K1 O4' C49' -76.2(11) . .
O2' K1 O4' C49' 103.8(11) 2_565 .
O4' K1 O4' C49' -21(100) 2_565 .
O4 K1 O4' C46' -98(4) . .
O4 K1 O4' C46' 82(4) 2_565 .
O3' K1 O4' C46' -94.5(19) 2_565 .
O3' K1 O4' C46' 85.5(19) . .
O3 K1 O4' C46' 100.6(19) . .
O3 K1 O4' C46' -79.4(19) 2_565 .
O1 K1 O4' C46' 38.8(18) 2_565 .
O1 K1 O4' C46' -141.2(18) . .
O2' K1 O4' C46' 145.7(19) . .
O2' K1 O4' C46' -34.3(19) 2_565 .
O4' K1 O4' C46' -159(100) 2_565 .
C49' O4' C46' C47' -35(2) . .
K1 O4' C46' C47' 105.9(15) . .
O4' C46' C47' C48' 27(3) . .
C46' C47' C48' C49' -12(3) . .
C46' O4' C49' C48' 31(2) . .
K1 O4' C49' C48' -114.1(18) . .
C47' C48' C49' O4' -11(3) . .
O8 K2 O5 C50 -123.23(14) . .
O8 K2 O5 C50 56.77(14) 2_756 .
O6 K2 O5 C50 -34.15(15) 2_756 .
O6 K2 O5 C50 145.85(15) . .
O5 K2 O5 C50 120(100) 2_756 .
O7 K2 O5 C50 160.51(13) . .
O7 K2 O5 C50 -19.49(13) 2_756 .
C56 K2 O5 C50 -108.87(15) . .
C56 K2 O5 C50 71.13(15) 2_756 .
O8 K2 O5 C51 110.55(14) . .
O8 K2 O5 C51 -69.45(14) 2_756 .
O6 K2 O5 C51 -160.38(13) 2_756 .
O6 K2 O5 C51 19.62(13) . .
O5 K2 O5 C51 -6(100) 2_756 .
O7 K2 O5 C51 34.29(14) . .
O7 K2 O5 C51 -145.71(14) 2_756 .
C56 K2 O5 C51 124.91(14) . .
C56 K2 O5 C51 -55.09(14) 2_756 .
O8 K2 O6 C53 56.81(15) . .
O8 K2 O6 C53 -123.19(15) 2_756 .
O6 K2 O6 C53 -67(100) 2_756 .
O5 K2 O6 C53 148.27(16) . .
O5 K2 O6 C53 -31.73(16) 2_756 .
O7 K2 O6 C53 -16.83(14) . .
O7 K2 O6 C53 163.17(14) 2_756 .
C56 K2 O6 C53 77.76(15) . .
C56 K2 O6 C53 -102.24(15) 2_756 .
O8 K2 O6 C52 -75.72(14) . .
O8 K2 O6 C52 104.28(14) 2_756 .
O6 K2 O6 C52 160(100) 2_756 .
O5 K2 O6 C52 15.74(13) . .
O5 K2 O6 C52 -164.26(13) 2_756 .
O7 K2 O6 C52 -149.35(14) . .
O7 K2 O6 C52 30.65(14) 2_756 .
C56 K2 O6 C52 -54.76(14) . .
C56 K2 O6 C52 125.24(14) 2_756 .
O8 K2 O7 C54 -117.45(15) . .
O8 K2 O7 C54 62.55(15) 2_756 .
O6 K2 O7 C54 162.73(14) 2_756 .
O6 K2 O7 C54 -17.27(14) . .
O5 K2 O7 C54 -32.40(15) . .
O5 K2 O7 C54 147.60(15) 2_756 .
O7 K2 O7 C54 84(100) 2_756 .
C56 K2 O7 C54 -110.56(15) . .
C56 K2 O7 C54 69.44(15) 2_756 .
O8 K2 O7 C55 110.24(14) . .
O8 K2 O7 C55 -69.76(14) 2_756 .
O6 K2 O7 C55 30.42(15) 2_756 .
O6 K2 O7 C55 -149.58(15) . .
O5 K2 O7 C55 -164.71(13) . .
O5 K2 O7 C55 15.29(13) 2_756 .
O7 K2 O7 C55 -49(100) 2_756 .
C56 K2 O7 C55 117.13(14) . .
C56 K2 O7 C55 -62.87(14) 2_756 .
C51 O5 C50 C55 177.81(17) . 2_756
K2 O5 C50 C55 52.2(2) . 2_756
C50 O5 C51 C52 179.70(17) . .
K2 O5 C51 C52 -53.16(19) . .
C53 O6 C52 C51 175.58(17) . .
K2 O6 C52 C51 -49.30(19) . .
O5 C51 C52 O6 70.9(2) . .
C52 O6 C53 C54 -179.69(17) . .
K2 O6 C53 C54 47.8(2) . .
C55 O7 C54 C53 -179.46(17) . .
K2 O7 C54 C53 47.9(2) . .
O6 C53 C54 O7 -62.4(2) . .
C54 O7 C55 C50 178.99(17) . 2_756
K2 O7 C55 C50 -47.37(19) . 2_756
O8 K2 O8 C56 145(100) 2_756 .
O6 K2 O8 C56 -76.60(18) 2_756 .
O6 K2 O8 C56 103.40(18) . .
O5 K2 O8 C56 41.26(18) . .
O5 K2 O8 C56 -138.74(18) 2_756 .
O7 K2 O8 C56 160.98(18) . .
O7 K2 O8 C56 -19.02(18) 2_756 .
C56 K2 O8 C56 180.0 2_756 .
O8 K2 O8 C59 2(100) 2_756 .
O6 K2 O8 C59 140.08(19) 2_756 .
O6 K2 O8 C59 -39.92(19) . .
O5 K2 O8 C59 -102.06(18) . .
O5 K2 O8 C59 77.94(18) 2_756 .
O7 K2 O8 C59 17.66(18) . .
O7 K2 O8 C59 -162.34(18) 2_756 .
C56 K2 O8 C59 -143.3(3) . .
C56 K2 O8 C59 36.7(3) 2_756 .
C59 O8 C56 C57 38.8(3) . .
K2 O8 C56 C57 -113.3(2) . .
C59 O8 C56 K2 152.1(2) . .
O8 K2 C56 O8 180.000(1) 2_756 .
O6 K2 C56 O8 101.86(18) 2_756 .
O6 K2 C56 O8 -78.14(18) . .
O5 K2 C56 O8 -137.25(18) . .
O5 K2 C56 O8 42.75(18) 2_756 .
O7 K2 C56 O8 -18.67(18) . .
O7 K2 C56 O8 161.33(18) 2_756 .
C56 K2 C56 O8 108(100) 2_756 .
O8 K2 C56 C57 84.7(2) . .
O8 K2 C56 C57 -95.3(2) 2_756 .
O6 K2 C56 C57 -173.46(19) 2_756 .
O6 K2 C56 C57 6.54(19) . .
O5 K2 C56 C57 -52.56(18) . .
O5 K2 C56 C57 127.44(18) 2_756 .
O7 K2 C56 C57 66.02(19) . .
O7 K2 C56 C57 -113.98(19) 2_756 .
C56 K2 C56 C57 -167(100) 2_756 .
O8 C56 C57 C58 -25.3(3) . .
K2 C56 C57 C58 -71.3(2) . .
C56 C57 C58 C59 3.5(3) . .
C56 O8 C59 C58 -35.8(2) . .
K2 O8 C59 C58 109.76(19) . .
C57 C58 C59 O8 19.0(3) . .
